data_1503915
loop_
_publ_author_name
'Donohoe, Timothy J.'
'Callens, Cedric K. A.'
'Thompson, Amber L.'

_publ_section_title
;
 Tethered aminohydroxylation (TA) reaction of amides.
;
_journal_issue 11
_journal_name_full 'Organic letters'
_journal_page_first 2305
_journal_page_last 2307
_journal_paper_doi 10.1021/ol900631y
_journal_volume 11
_journal_year 2009
_chemical_formula_moiety 'C17 H17 N1 O2'
_chemical_formula_sum 'C17 H17 N O2'
_chemical_formula_weight 267.33
_space_group_IT_number 15
_symmetry_cell_setting monoclinic
_symmetry_space_group_name_Hall '-C 2yc'
_symmetry_space_group_name_H-M 'C 1 2/c 1'
_atom_sites_solution_hydrogens geom
_atom_sites_solution_primary direct
_audit_creation_date 08-08-27
_audit_creation_method CRYSTALS_ver_12.86
_cell_angle_alpha 90
_cell_angle_beta 109.973(2)
_cell_angle_gamma 90
_cell_formula_units_Z 8
_cell_length_a 32.8860(12)
_cell_length_b 6.0205(3)
_cell_length_c 14.9007(7)
_cell_measurement_reflns_used 8960
_cell_measurement_temperature 150
_cell_measurement_theta_max 25
_cell_measurement_theta_min 5
_cell_volume 2772.7(2)
_computing_cell_refinement 'DENZO/SCALEPACK (Otwinowski & Minor, 1997)'
_computing_data_collection 'COLLECT (Nonius, 1997-2001).'
_computing_data_reduction 'DENZO/SCALEPACK (Otwinowski & Minor, 1997)'
_computing_molecular_graphics 'CAMERON (Watkin et al., 1996)'
_computing_publication_material 'CRYSTALS (Betteridge et al., 2003)'
_computing_structure_refinement 'CRYSTALS (Betteridge et al., 2003)'
_computing_structure_solution 'SIR92 (Altomare et al., 1994)'
_diffrn_ambient_temperature 150
_diffrn_measured_fraction_theta_full 0.975
_diffrn_measured_fraction_theta_max 0.958
_diffrn_measurement_device 'Nonius KappaCCD'
_diffrn_measurement_device_type Area
_diffrn_measurement_method \w
_diffrn_radiation_monochromator graphite
_diffrn_radiation_type 'Mo K\a'
_diffrn_radiation_wavelength 0.71073
_diffrn_reflns_av_R_equivalents 0.086
_diffrn_reflns_limit_h_max 42
_diffrn_reflns_limit_h_min -42
_diffrn_reflns_limit_k_max 7
_diffrn_reflns_limit_k_min -7
_diffrn_reflns_limit_l_max 19
_diffrn_reflns_limit_l_min -19
_diffrn_reflns_number 5251
_diffrn_reflns_theta_full 25.400
_diffrn_reflns_theta_max 27.410
_diffrn_reflns_theta_min 5.268
_diffrn_standards_number 0
_exptl_absorpt_coefficient_mu 0.084
_exptl_absorpt_correction_T_max 0.99
_exptl_absorpt_correction_T_min 0.97
_exptl_absorpt_correction_type multi-scan
_exptl_absorpt_process_details 'DENZO/SCALEPACK (Otwinowski & Minor, 1997)'
_exptl_crystal_colour colourless
_exptl_crystal_density_diffrn 1.281
_exptl_crystal_density_meas ?
_exptl_crystal_density_method 'not measured'
_exptl_crystal_description plate
_exptl_crystal_F_000 1136
_exptl_crystal_size_max 0.28
_exptl_crystal_size_mid 0.20
_exptl_crystal_size_min 0.12
_refine_diff_density_max 0.40
_refine_diff_density_min -0.41
_refine_ls_extinction_coef 0.000
_refine_ls_extinction_method 'Larson (1970), Equation 22'
_refine_ls_goodness_of_fit_ref 0.9061
_refine_ls_hydrogen_treatment constr
_refine_ls_matrix_type full
_refine_ls_number_parameters 181
_refine_ls_number_reflns 3521
_refine_ls_number_restraints 0
_refine_ls_R_factor_all 0.0989
_refine_ls_R_factor_gt 0.0523
_refine_ls_shift/su_max 0.000217
_refine_ls_structure_factor_coef Fsqd
_refine_ls_weighting_details
;
 Method= Modified Sheldrick 
 w=1/[\s^2^(F^2^) + ( 0.03P)^2^ + 4.18P] 
 ,where P=(max(Fo^2^,0) + 2Fc^2^)/3 
;
_refine_ls_weighting_scheme calc
_refine_ls_wR_factor_all 0.1168
_refine_ls_wR_factor_gt 0.0988
_refine_ls_wR_factor_ref 0.1163
_reflns_limit_h_max 39
_reflns_limit_h_min -42
_reflns_limit_k_max 7
_reflns_limit_k_min -7
_reflns_limit_l_max 19
_reflns_limit_l_min 0
_reflns_number_gt 2205
_reflns_number_total 3027
_reflns_threshold_expression I>2.0\s(I)
_oxford_diffrn_Wilson_B_factor 2.35
_oxford_diffrn_Wilson_scale 45.39
_oxford_refine_ls_r_factor_ref 0.0985
_oxford_refine_ls_scale 0.16238(10)
_oxford_reflns_number_all 3525
_oxford_reflns_threshold_expression_ref I>-2.0\s(I)
_oxford_structure_analysis_title 0130808
_cod_data_source_file ol900631y_si_002.cif
_cod_data_source_block Compound_28
_cod_depositor_comments
;
The following automatic conversions were performed:

'_symmetry_cell_setting' value 'Monoclinic' changed to 'monoclinic'
according to /home/saulius/struct/CIF-dictionaries/cif_core.dic
dictionary named 'cif_core.dic' version 2.4.2 from 2011-04-26.

Automatic conversion script
Id: cif_fix_values 1715 2011-07-08 13:25:40Z adriana 

The following automatic conversions were performed:

'_exptl_crystal_density_meas' value 'not measured' was changed to '?'
- the value is perceived as not measured.

Automatic conversion script
Id: cif_fix_values 3008 2015-01-20 13:52:24Z robertas 
;
_cod_original_sg_symbol_H-M 'C 1 2/c 1 '
_cod_original_formula_sum 'C17 H17 N1 O2'
_cod_database_code 1503915

loop_
_symmetry_equiv_pos_as_xyz
x,y,z
-x,-y,-z
x+1/2,y+1/2,z
-x+1/2,-y+1/2,-z
-x,y,-z+1/2
x,-y,z+1/2
-x+1/2,y+1/2,-z+1/2
x+1/2,-y+1/2,z+1/2

loop_
_atom_site_label
_atom_site_type_symbol
_atom_site_fract_x
_atom_site_fract_y
_atom_site_fract_z
_atom_site_U_iso_or_equiv
_atom_site_occupancy
_atom_site_adp_type
_atom_site_refinement_flags_posn
O1 O 0.24158(5) 1.0178(2) 0.41576(10) 0.0373 1.0000 Uani .
C2 C 0.21616(8) 0.9635(4) 0.45742(14) 0.0331 1.0000 Uani .
N3 N 0.21529(6) 1.0487(3) 0.53938(11) 0.0340 1.0000 Uani .
C4 C 0.17904(7) 0.9725(3) 0.56627(14) 0.0309 1.0000 Uani .
C5 C 0.16256(7) 0.7635(3) 0.50411(13) 0.0314 1.0000 Uani .
C6 C 0.18128(7) 0.7928(4) 0.42247(14) 0.0361 1.0000 Uani .
C7 C 0.11437(7) 0.7289(4) 0.47006(14) 0.0321 1.0000 Uani .
C8 C 0.08581(8) 0.8903(4) 0.41730(15) 0.0382 1.0000 Uani .
C9 C 0.04173(8) 0.8562(4) 0.38458(16) 0.0472 1.0000 Uani .
C10 C 0.02456(9) 0.6597(4) 0.40370(17) 0.0501 1.0000 Uani .
C11 C 0.05222(9) 0.4976(4) 0.45583(18) 0.0485 1.0000 Uani .
C12 C 0.09643(8) 0.5324(4) 0.48834(16) 0.0405 1.0000 Uani .
C13 C 0.19119(7) 0.9258(3) 0.67322(14) 0.0326 1.0000 Uani .
O14 O 0.20959(5) 1.1268(2) 0.72176(10) 0.0402 1.0000 Uani .
C15 C 0.15145(7) 0.8550(4) 0.69493(13) 0.0306 1.0000 Uani .
C16 C 0.14842(8) 0.6457(4) 0.73179(14) 0.0384 1.0000 Uani .
C17 C 0.11093(9) 0.5811(4) 0.74781(16) 0.0427 1.0000 Uani .
C18 C 0.07629(8) 0.7207(4) 0.72661(15) 0.0433 1.0000 Uani .
C19 C 0.07861(8) 0.9304(4) 0.69002(16) 0.0411 1.0000 Uani .
C20 C 0.11607(8) 0.9958(4) 0.67505(14) 0.0353 1.0000 Uani .
H41 H 0.1571 1.0894 0.5480 0.0352 1.0000 Uiso R
H51 H 0.1777 0.6350 0.5412 0.0343 1.0000 Uiso R
H61 H 0.1926 0.6589 0.4072 0.0422 1.0000 Uiso R
H62 H 0.1586 0.8544 0.3661 0.0429 1.0000 Uiso R
H81 H 0.0964 1.0261 0.4048 0.0439 1.0000 Uiso R
H91 H 0.0231 0.9706 0.3510 0.0540 1.0000 Uiso R
H101 H -0.0060 0.6404 0.3822 0.0581 1.0000 Uiso R
H111 H 0.0407 0.3614 0.4673 0.0602 1.0000 Uiso R
H121 H 0.1156 0.4219 0.5229 0.0502 1.0000 Uiso R
H131 H 0.2137 0.8118 0.6914 0.0361 1.0000 Uiso R
H161 H 0.1721 0.5479 0.7451 0.0451 1.0000 Uiso R
H171 H 0.1105 0.4352 0.7745 0.0529 1.0000 Uiso R
H181 H 0.0504 0.6758 0.7376 0.0521 1.0000 Uiso R
H191 H 0.0542 1.0312 0.6745 0.0498 1.0000 Uiso R
H201 H 0.1183 1.1422 0.6548 0.0429 1.0000 Uiso R
H31 H 0.2322 1.1536 0.5670 0.0379 1.0000 Uiso R
H141 H 0.2186 1.0961 0.7775 0.0577 1.0000 Uiso R

loop_
_atom_site_aniso_label
_atom_site_aniso_U_11
_atom_site_aniso_U_22
_atom_site_aniso_U_33
_atom_site_aniso_U_23
_atom_site_aniso_U_13
_atom_site_aniso_U_12
O1 0.0351(10) 0.0492(10) 0.0324(8) 0.0006(7) 0.0178(7) -0.0018(8)
C2 0.0336(15) 0.0383(14) 0.0273(12) 0.0018(10) 0.0101(11) 0.0032(11)
N3 0.0328(12) 0.0435(12) 0.0271(10) -0.0041(8) 0.0121(9) -0.0067(9)
C4 0.0314(14) 0.0341(13) 0.0293(11) 0.0005(10) 0.0134(10) 0.0009(11)
C5 0.0368(15) 0.0307(13) 0.0275(12) 0.0025(10) 0.0122(11) 0.0032(11)
C6 0.0315(15) 0.0440(15) 0.0339(13) -0.0023(10) 0.0126(11) -0.0020(11)
C7 0.0368(16) 0.0359(14) 0.0252(11) -0.0027(10) 0.0126(11) -0.0027(11)
C8 0.0328(16) 0.0424(15) 0.0372(13) 0.0037(11) 0.0091(11) -0.0027(12)
C9 0.0393(18) 0.0525(17) 0.0471(15) 0.0032(12) 0.0115(13) 0.0032(13)
C10 0.0340(17) 0.0599(19) 0.0568(16) -0.0107(14) 0.0159(13) -0.0083(14)
C11 0.0507(19) 0.0420(16) 0.0605(16) -0.0057(13) 0.0289(14) -0.0113(14)
C12 0.0452(18) 0.0364(14) 0.0436(14) 0.0009(11) 0.0198(12) -0.0004(12)
C13 0.0309(15) 0.0386(14) 0.0277(11) 0.0005(10) 0.0092(10) 0.0009(11)
O14 0.0440(11) 0.0467(10) 0.0298(8) -0.0015(7) 0.0123(7) -0.0086(8)
C15 0.0353(15) 0.0358(13) 0.0219(11) -0.0006(10) 0.0112(10) -0.0003(11)
C16 0.0463(17) 0.0386(15) 0.0343(13) 0.0060(11) 0.0191(12) 0.0093(12)
C17 0.0545(19) 0.0383(15) 0.0424(14) 0.0011(11) 0.0255(13) -0.0032(13)
C18 0.0437(18) 0.0522(17) 0.0406(14) -0.0059(12) 0.0230(13) -0.0105(13)
C19 0.0343(15) 0.0486(16) 0.0429(13) 0.0049(12) 0.0165(12) 0.0072(12)
C20 0.0416(16) 0.0335(14) 0.0343(12) 0.0009(10) 0.0175(11) -0.0002(11)

loop_
_atom_type_symbol
_atom_type_scat_dispersion_real
_atom_type_scat_dispersion_imag
_atom_type_scat_Cromer_Mann_a1
_atom_type_scat_Cromer_Mann_b1
_atom_type_scat_Cromer_Mann_a2
_atom_type_scat_Cromer_Mann_b2
_atom_type_scat_Cromer_Mann_a3
_atom_type_scat_Cromer_Mann_b3
_atom_type_scat_Cromer_Mann_a4
_atom_type_scat_Cromer_Mann_b4
_atom_type_scat_Cromer_Mann_c
_atom_type_scat_source
C 0.0033 0.0016 2.3100 20.8439 1.0200 10.2075 1.5886 0.5687 0.8650 51.6512 0.2156 'International Tables Vol C 4.2.6.8 and 6.1.1.4'
H 0.0000 0.0000 0.4930 10.5109 0.3229 26.1257 0.1402 3.1424 0.0408 57.7998 0.0030 'International Tables Vol C 4.2.6.8 and 6.1.1.4'
N 0.0061 0.0033 12.2126 0.0057 3.1322 9.8933 2.0125 28.9975 1.1663 0.5826 -11.5290 'International Tables Vol C 4.2.6.8 and 6.1.1.4'
O 0.0106 0.0060 3.0485 13.2771 2.2868 5.7011 1.5463 0.3239 0.8670 32.9089 0.2508 'International Tables Vol C 4.2.6.8 and 6.1.1.4'

loop_
_geom_angle_atom_site_label_1
_geom_angle_atom_site_label_2
_geom_angle_atom_site_label_3
_geom_angle
_geom_angle_publ_flag
O1 C2 N3 125.8(2) yes
O1 C2 C6 125.00(18) yes
N3 C2 C6 109.23(19) yes
C2 N3 C4 114.00(17) yes
C2 N3 H31 121.0 no
C4 N3 H31 124.2 no
N3 C4 C5 104.11(16) yes
N3 C4 C13 113.41(18) yes
C5 C4 C13 112.79(16) yes
N3 C4 H41 107.0 no
C5 C4 H41 110.2 no
C13 C4 H41 109.2 no
C4 C5 C6 103.04(16) yes
C4 C5 C7 115.35(18) yes
C6 C5 C7 113.97(17) yes
C4 C5 H51 107.3 no
C6 C5 H51 105.7 no
C7 C5 H51 110.7 no
C5 C6 C2 105.54(17) yes
C5 C6 H61 112.7 no
C2 C6 H61 110.6 no
C5 C6 H62 108.9 no
C2 C6 H62 107.8 no
H61 C6 H62 111.1 no
C5 C7 C8 121.5(2) yes
C5 C7 C12 121.4(2) yes
C8 C7 C12 117.1(2) yes
C7 C8 C9 121.4(2) yes
C7 C8 H81 119.9 no
C9 C8 H81 118.7 no
C8 C9 C10 120.6(2) yes
C8 C9 H91 119.5 no
C10 C9 H91 119.8 no
C9 C10 C11 119.0(3) yes
C9 C10 H101 119.6 no
C11 C10 H101 121.4 no
C10 C11 C12 120.2(2) yes
C10 C11 H111 119.3 no
C12 C11 H111 120.5 no
C7 C12 C11 121.8(2) yes
C7 C12 H121 117.4 no
C11 C12 H121 120.8 no
C4 C13 O14 106.57(16) yes
C4 C13 C15 109.71(17) yes
O14 C13 C15 112.15(16) yes
C4 C13 H131 108.8 no
O14 C13 H131 107.6 no
C15 C13 H131 111.8 no
C13 O14 H141 105.7 no
C13 C15 C16 121.6(2) yes
C13 C15 C20 120.3(2) yes
C16 C15 C20 118.0(2) yes
C15 C16 C17 120.6(2) yes
C15 C16 H161 119.0 no
C17 C16 H161 120.4 no
C16 C17 C18 120.5(2) yes
C16 C17 H171 117.7 no
C18 C17 H171 121.8 no
C17 C18 C19 119.9(2) yes
C17 C18 H181 120.4 no
C19 C18 H181 119.7 no
C18 C19 C20 119.6(2) yes
C18 C19 H191 120.8 no
C20 C19 H191 119.6 no
C15 C20 C19 121.3(2) yes
C15 C20 H201 119.3 no
C19 C20 H201 119.3 no

loop_
_geom_bond_atom_site_label_1
_geom_bond_atom_site_label_2
_geom_bond_distance
_geom_bond_publ_flag
O1 C2 1.243(2) yes
C2 N3 1.334(2) yes
C2 C6 1.495(3) yes
N3 C4 1.455(3) yes
N3 H31 0.848 no
C4 C5 1.547(3) yes
C4 C13 1.531(3) yes
C4 H41 0.977 no
C5 C6 1.550(3) yes
C5 C7 1.504(3) yes
C5 H51 0.982 no
C6 H61 0.947 no
C6 H62 0.984 no
C7 C8 1.393(3) yes
C7 C12 1.390(3) yes
C8 C9 1.378(3) yes
C8 H81 0.932 no
C9 C10 1.382(3) yes
C9 H91 0.943 no
C10 C11 1.379(3) yes
C10 H101 0.952 no
C11 C12 1.382(3) yes
C11 H111 0.943 no
C12 H121 0.940 no
C13 O14 1.433(2) yes
C13 C15 1.511(3) yes
C13 H131 0.978 no
O14 H141 0.802 no
C15 C16 1.392(3) yes
C15 C20 1.387(3) yes
C16 C17 1.389(3) yes
C16 H161 0.940 no
C17 C18 1.363(3) yes
C17 H171 0.967 no
C18 C19 1.388(3) yes
C18 H181 0.958 no
C19 C20 1.382(3) yes
C19 H191 0.969 no
C20 H201 0.942 no

loop_
_geom_hbond_atom_site_label_D
_geom_hbond_atom_site_label_H
_geom_hbond_atom_site_label_A
_geom_hbond_site_symmetry_A
_geom_hbond_angle_DHA
_geom_hbond_distance_DH
_geom_hbond_distance_HA
_geom_hbond_distance_DA
_geom_hbond_publ_flag
N3 H31 O1 4_576 156 0.85 2.14 2.937(3) yes
O14 H141 O1 6_575 174 0.80 2.05 2.854(3) yes
